data_7160433
loop_
_publ_author_name
'Zaytsev, Vladimir P.'
'Simakova, Daria N.'
'Maslova, Viktoria S.'
'Ilyushenkova, Valentina V.'
'Novikov, Roman A.'
'Grigoriev, Mikhail S.'
'Danilov, Roman D.'
'Litvinov, Roman'
'Kolesnik, Irina A.'
'Potkin, Vladimir I.'
'Zubkov, Fedor I.'

_publ_section_title
;
 The IMDAV reaction between 3-(isoxazol-3-yl)allylamines and maleic
 anhydrides: an unusual approach to pyrrolo[3,4-<i>c</i>]pyridine
 derivatives, possessing anti-inflammatory activity.
;
_journal_issue 16
_journal_name_full 'Organic &amp; biomolecular chemistry'
_journal_page_first 3925
_journal_page_last 3936
_journal_paper_doi 10.1039/d5ob00040h
_journal_volume 23
_journal_year 2025
_chemical_formula_sum 'C21 H18 N2 O2'
_chemical_formula_weight 330.37
_space_group_crystal_system orthorhombic
_space_group_IT_number 29
_space_group_name_Hall 'P 2c -2ac'
_space_group_name_H-M_alt 'P c a 21'
_atom_sites_solution_hydrogens geom
_audit_creation_method SHELXL-2018/3
_audit_update_record
;
2024-04-24 deposited with the CCDC.	2025-03-19 downloaded from the CCDC.
;
_cell_angle_alpha 90
_cell_angle_beta 90
_cell_angle_gamma 90
_cell_formula_units_Z 8
_cell_length_a 23.2034(17)
_cell_length_b 6.2396(5)
_cell_length_c 22.4373(18)
_cell_measurement_reflns_used 2596
_cell_measurement_temperature 100(2)
_cell_measurement_theta_max 20.20
_cell_measurement_theta_min 3.24
_cell_volume 3248.5(4)
_computing_structure_refinement 'SHELXL-2018/3 (Sheldrick, 2018)'
_diffrn_ambient_temperature 100(2)
_diffrn_measured_fraction_theta_full 0.993
_diffrn_measured_fraction_theta_max 0.987
_diffrn_measurement_device_type 'Bruker KAPPA APEX II area-detector diffractometer'
_diffrn_radiation_type MoK\a
_diffrn_radiation_wavelength 0.71073
_diffrn_reflns_av_R_equivalents 0.0623
_diffrn_reflns_av_unetI/netI 0.0609
_diffrn_reflns_Laue_measured_fraction_full 0.993
_diffrn_reflns_Laue_measured_fraction_max 0.987
_diffrn_reflns_limit_h_max 26
_diffrn_reflns_limit_h_min -27
_diffrn_reflns_limit_k_max 7
_diffrn_reflns_limit_k_min -7
_diffrn_reflns_limit_l_max 27
_diffrn_reflns_limit_l_min -26
_diffrn_reflns_number 22620
_diffrn_reflns_point_group_measured_fraction_full 0.992
_diffrn_reflns_point_group_measured_fraction_max 0.982
_diffrn_reflns_theta_full 25.242
_diffrn_reflns_theta_max 25.488
_diffrn_reflns_theta_min 4.129
_exptl_absorpt_coefficient_mu 0.088
_exptl_absorpt_correction_T_max 1.000
_exptl_absorpt_correction_T_min 0.898
_exptl_absorpt_correction_type multi-scan
_exptl_absorpt_process_details
;
 SADABS 2016/2: Krause, L., Herbst-Irmer, R., Sheldrick G.M. & Stalke D.,
 J. Appl. Cryst. 48 (2015) 3-10
;
_exptl_crystal_density_diffrn 1.351
_exptl_crystal_description plate
_exptl_crystal_F_000 1392
_exptl_crystal_size_max 0.300
_exptl_crystal_size_mid 0.160
_exptl_crystal_size_min 0.030
_refine_diff_density_max 0.674
_refine_diff_density_min -0.555
_refine_diff_density_rms 0.071
_refine_ls_abs_structure_details
;
 Flack x determined using 1350 quotients [(I+)-(I-)]/[(I+)+(I-)]
 (Parsons, Flack and Wagner, Acta Cryst. B69 (2013) 249-259).
;
_refine_ls_abs_structure_Flack 0.1(9)
_refine_ls_extinction_method none
_refine_ls_goodness_of_fit_ref 1.025
_refine_ls_hydrogen_treatment constr
_refine_ls_matrix_type full
_refine_ls_number_parameters 451
_refine_ls_number_reflns 5945
_refine_ls_number_restraints 17
_refine_ls_restrained_S_all 1.046
_refine_ls_R_factor_all 0.1448
_refine_ls_R_factor_gt 0.1018
_refine_ls_shift/su_max 0.008
_refine_ls_shift/su_mean 0.001
_refine_ls_structure_factor_coef Fsqd
_refine_ls_weighting_details 'w=1/[\s^2^(Fo^2^)+(0.1198P)^2^+7.4342P] where P=(Fo^2^+2Fc^2^)/3'
_refine_ls_weighting_scheme calc
_refine_ls_wR_factor_gt 0.2458
_refine_ls_wR_factor_ref 0.2764
_reflns_Friedel_coverage 0.934
_reflns_Friedel_fraction_full 0.991
_reflns_Friedel_fraction_max 0.976
_reflns_number_gt 3967
_reflns_number_total 5945
_reflns_threshold_expression 'I > 2\s(I)'
_cod_data_source_file d5ob00040h2.cif
_cod_data_source_block 13a_LT
_cod_depositor_comments 'Adding full bibliography for 7160429--7160433.cif.'
_cod_database_code 7160433
_shelx_shelxl_version_number 2018/3
_shelx_space_group_comment
;
The symmetry employed for this shelxl refinement is uniquely defined
by the following loop, which should always be used as a source of
symmetry information in preference to the above space-group names.
They are only intended as comments.
;
_shelx_estimated_absorpt_t_min 0.974
_shelx_estimated_absorpt_t_max 0.997

loop_
_space_group_symop_operation_xyz
'x, y, z'
'-x, -y, z+1/2'
'x+1/2, -y, z'
'-x+1/2, y, z+1/2'

loop_
_atom_site_label
_atom_site_type_symbol
_atom_site_fract_x
_atom_site_fract_y
_atom_site_fract_z
_atom_site_U_iso_or_equiv
_atom_site_adp_type
_atom_site_occupancy
_atom_site_site_symmetry_order
_atom_site_calc_flag
_atom_site_refinement_flags_posn
_atom_site_refinement_flags_adp
_atom_site_refinement_flags_occupancy
_atom_site_disorder_assembly
_atom_site_disorder_group
O1 O 0.4572(4) 1.1529(15) 0.4426(4) 0.089(3) Uani 1 1 d D . . . .
O2 O 0.6976(3) 1.1382(13) 0.6133(4) 0.068(2) Uani 1 1 d D . . . .
N2 N 0.6732(5) 0.8287(18) 0.6450(4) 0.071(3) Uani 1 1 d . . . . .
N5 N 0.5363(6) 1.0592(15) 0.5092(4) 0.079(4) Uani 1 1 d . . . . .
H5A H 0.520320 1.156363 0.486009 0.094 Uiso 1 1 calc R U . . .
C1 C 0.6282(6) 0.667(2) 0.6298(6) 0.077(4) Uani 1 1 d . U . . .
H1A H 0.611226 0.602683 0.666196 0.092 Uiso 1 1 calc R U . . .
H1B H 0.644060 0.551450 0.604405 0.092 Uiso 1 1 calc R U . . .
C3 C 0.6636(6) 0.992(2) 0.6144(7) 0.078(4) Uani 1 1 d D . . . .
C3A C 0.6079(5) 0.989(3) 0.5770(6) 0.067(3) Uani 1 1 d . . . . .
C4 C 0.5915(5) 1.0968(19) 0.5403(6) 0.054(3) Uani 1 1 d . U . . .
H4A H 0.614261 1.216640 0.528892 0.064 Uiso 1 1 calc R U . . .
C6 C 0.5105(5) 0.8543(17) 0.5193(6) 0.059(3) Uani 1 1 d . . . . .
C7 C 0.5465(4) 0.7029(16) 0.5521(4) 0.045(2) Uani 1 1 d . . . . .
H7A H 0.521310 0.597923 0.572446 0.054 Uiso 1 1 calc R U . . .
H7B H 0.570740 0.623020 0.523312 0.054 Uiso 1 1 calc R U . . .
C7A C 0.5835(7) 0.802(2) 0.5958(7) 0.093(5) Uani 1 1 d . . . . .
H7AA H 0.556099 0.849440 0.627588 0.112 Uiso 1 1 calc R U . . .
C11 C 0.4613(4) 0.791(3) 0.4871(5) 0.071(4) Uani 1 1 d . . . . .
H11A H 0.445173 0.651390 0.489602 0.086 Uiso 1 1 calc R U . . .
C12 C 0.4367(4) 0.9641(15) 0.4487(4) 0.044(2) Uani 1 1 d D . . . .
C13 C 0.3845(4) 0.9093(15) 0.4146(4) 0.038(2) Uani 1 1 d . . . . .
C14 C 0.3560(4) 0.7085(18) 0.4191(5) 0.053(3) Uani 1 1 d . . . . .
H14A H 0.369981 0.600747 0.445329 0.063 Uiso 1 1 calc R U . . .
C15 C 0.3067(4) 0.672(2) 0.3841(5) 0.058(3) Uani 1 1 d . . . . .
H15A H 0.287307 0.538225 0.386085 0.069 Uiso 1 1 calc R U . . .
C16 C 0.2862(5) 0.834(2) 0.3464(5) 0.068(3) Uani 1 1 d . . . . .
H16A H 0.252416 0.809524 0.323493 0.081 Uiso 1 1 calc R U . . .
C17 C 0.3132(6) 1.021(2) 0.3420(6) 0.070(3) Uani 1 1 d . . . . .
H17A H 0.299136 1.127772 0.315703 0.084 Uiso 1 1 calc R U . . .
C18 C 0.3630(5) 1.0596(17) 0.3769(5) 0.054(3) Uani 1 1 d . . . . .
H18A H 0.381939 1.194215 0.373720 0.064 Uiso 1 1 calc R U . . .
C21 C 0.7230(4) 0.7832(16) 0.6816(3) 0.041(2) Uani 1 1 d . . . . .
C22 C 0.7611(6) 0.9320(18) 0.7000(5) 0.064(3) Uani 1 1 d . . . . .
H22A H 0.755324 1.077847 0.689344 0.077 Uiso 1 1 calc R U . . .
C23 C 0.8088(5) 0.8758(18) 0.7344(5) 0.058(3) Uani 1 1 d . . . . .
H23A H 0.835765 0.982429 0.746132 0.070 Uiso 1 1 calc R U . . .
C24 C 0.8171(5) 0.663(2) 0.7515(5) 0.055(3) Uani 1 1 d . . . . .
H24A H 0.849070 0.622540 0.775382 0.067 Uiso 1 1 calc R U . . .
C25 C 0.7780(5) 0.5156(18) 0.7329(5) 0.060(3) Uani 1 1 d . . . . .
H25A H 0.783896 0.369241 0.742785 0.072 Uiso 1 1 calc R U . . .
C26 C 0.7297(5) 0.5711(17) 0.7000(5) 0.051(3) Uani 1 1 d . . . . .
H26A H 0.701577 0.466335 0.690082 0.061 Uiso 1 1 calc R U . . .
O1B O 0.1708(3) 0.5170(12) 0.4804(3) 0.0561(18) Uani 1 1 d D . . . .
O2B O 0.4003(4) 0.7579(13) 0.6647(4) 0.068(2) Uani 1 1 d D . . . .
N2B N 0.4341(3) 0.4308(13) 0.6465(4) 0.046(2) Uani 1 1 d . . . . .
N5B N 0.2669(4) 0.5172(14) 0.5428(4) 0.060(3) Uani 1 1 d . . . . .
H5BA H 0.235806 0.588950 0.532417 0.072 Uiso 1 1 calc R U . . .
C1B C 0.4173(5) 0.251(2) 0.6094(5) 0.065(3) Uani 1 1 d . . . . .
H1BA H 0.404114 0.129503 0.634357 0.078 Uiso 1 1 calc R U . . .
H1BB H 0.450188 0.202254 0.584769 0.078 Uiso 1 1 calc R U . . .
C3B C 0.3976(5) 0.5898(15) 0.6381(5) 0.056(3) Uani 1 1 d D . . . .
C3BA C 0.3515(6) 0.5279(17) 0.5925(5) 0.057(3) Uani 1 1 d . . . . .
C4B C 0.3077(6) 0.6087(18) 0.5818(5) 0.057(3) Uani 1 1 d . . . . .
H4BA H 0.299011 0.742128 0.600110 0.068 Uiso 1 1 calc R U . . .
C6B C 0.2764(6) 0.315(2) 0.5214(5) 0.077(4) Uani 1 1 d . . . . .
C7B C 0.3256(4) 0.1859(15) 0.5492(5) 0.046(2) Uani 1 1 d . . . . .
H7BA H 0.310668 0.098286 0.582593 0.055 Uiso 1 1 calc R U . . .
H7BB H 0.342226 0.087918 0.519061 0.055 Uiso 1 1 calc R U . . .
C7BA C 0.3694(6) 0.329(2) 0.5707(8) 0.086(5) Uani 1 1 d . . . . .
H7BC H 0.390087 0.369096 0.533205 0.104 Uiso 1 1 calc R U . . .
C11B C 0.2362(5) 0.207(2) 0.4826(5) 0.065(3) Uani 1 1 d . . . . .
H11B H 0.242358 0.063463 0.469613 0.077 Uiso 1 1 calc R U . . .
C12B C 0.1853(5) 0.3308(16) 0.4644(4) 0.062(3) Uani 1 1 d D . . . .
C13B C 0.1470(4) 0.2043(15) 0.4217(4) 0.040(2) Uani 1 1 d . . . . .
C14B C 0.1514(4) -0.0054(16) 0.4026(4) 0.042(2) Uani 1 1 d . . . . .
H14B H 0.182327 -0.091034 0.416776 0.050 Uiso 1 1 calc R U . . .
C15B C 0.1123(5) -0.0943(16) 0.3636(5) 0.051(3) Uani 1 1 d . . . . .
H15B H 0.116832 -0.237944 0.350381 0.061 Uiso 1 1 calc R U . . .
C16B C 0.0658(5) 0.030(2) 0.3436(5) 0.054(3) Uani 1 1 d . . . . .
H16B H 0.038212 -0.030295 0.317172 0.065 Uiso 1 1 calc R U . . .
C17B C 0.0603(5) 0.232(2) 0.3616(5) 0.067(3) Uani 1 1 d . . . . .
H17B H 0.028592 0.314789 0.347838 0.080 Uiso 1 1 calc R U . . .
C18B C 0.0998(5) 0.3235(18) 0.4000(4) 0.054(3) Uani 1 1 d . . . . .
H18B H 0.095129 0.468537 0.412016 0.065 Uiso 1 1 calc R U . . .
C21B C 0.4810(4) 0.4161(14) 0.6889(4) 0.035(2) Uani 1 1 d . . . . .
C22B C 0.4968(5) 0.5816(17) 0.7270(5) 0.058(3) Uani 1 1 d . . . . .
H22B H 0.475675 0.712098 0.727363 0.069 Uiso 1 1 calc R U . . .
C23B C 0.5432(6) 0.5539(19) 0.7641(6) 0.072(4) Uani 1 1 d . . . . .
H23B H 0.554013 0.669054 0.789436 0.086 Uiso 1 1 calc R U . . .
C24B C 0.5745(4) 0.3686(18) 0.7664(5) 0.055(3) Uani 1 1 d . . . . .
H24B H 0.606982 0.356292 0.792016 0.066 Uiso 1 1 calc R U . . .
C25B C 0.5576(5) 0.1981(19) 0.7302(5) 0.056(3) Uani 1 1 d . . . . .
H25B H 0.576730 0.063796 0.732381 0.067 Uiso 1 1 calc R U . . .
C26B C 0.5118(5) 0.2289(18) 0.6907(5) 0.056(3) Uani 1 1 d . . . . .
H26B H 0.501728 0.116313 0.664125 0.067 Uiso 1 1 calc R U . . .

loop_
_atom_site_aniso_label
_atom_site_aniso_U_11
_atom_site_aniso_U_22
_atom_site_aniso_U_33
_atom_site_aniso_U_23
_atom_site_aniso_U_13
_atom_site_aniso_U_12
O1 0.058(5) 0.135(9) 0.073(6) -0.059(6) 0.016(5) -0.003(6)
O2 0.051(4) 0.073(5) 0.081(6) -0.027(5) -0.009(4) -0.017(4)
N2 0.100(8) 0.068(7) 0.044(5) 0.002(5) 0.015(5) 0.042(6)
N5 0.146(10) 0.062(6) 0.029(4) 0.021(4) 0.031(5) 0.066(7)
C1 0.070(6) 0.097(7) 0.064(6) -0.015(5) -0.002(5) 0.003(5)
C3 0.075(9) 0.078(9) 0.080(9) -0.007(8) 0.015(7) -0.006(8)
C3A 0.038(6) 0.092(10) 0.071(8) -0.030(8) 0.007(6) -0.008(6)
C4 0.051(5) 0.047(5) 0.063(5) -0.018(4) 0.020(5) -0.025(4)
C6 0.052(7) 0.041(6) 0.086(9) -0.005(6) -0.016(6) -0.008(5)
C7 0.047(6) 0.036(5) 0.053(6) 0.014(4) 0.003(5) -0.013(5)
C7A 0.103(11) 0.065(8) 0.110(11) -0.054(8) -0.066(9) 0.034(8)
C11 0.042(6) 0.132(12) 0.041(6) -0.030(7) 0.006(5) 0.004(7)
C12 0.040(6) 0.054(6) 0.039(5) -0.027(5) 0.011(4) -0.013(5)
C13 0.040(5) 0.049(5) 0.026(4) -0.001(4) 0.015(4) -0.002(4)
C14 0.046(6) 0.065(7) 0.046(5) 0.009(5) 0.000(5) -0.015(5)
C15 0.043(6) 0.079(8) 0.051(6) 0.001(6) -0.004(5) -0.008(6)
C16 0.055(7) 0.092(9) 0.056(7) 0.005(7) -0.013(6) 0.015(7)
C17 0.091(9) 0.060(7) 0.060(7) 0.011(6) -0.017(7) 0.004(7)
C18 0.060(7) 0.046(6) 0.055(6) -0.003(5) 0.018(5) -0.009(5)
C21 0.052(6) 0.053(6) 0.017(4) -0.011(4) 0.007(4) 0.002(5)
C22 0.108(10) 0.043(6) 0.042(6) -0.008(5) -0.009(6) -0.006(6)
C23 0.075(9) 0.056(7) 0.044(6) -0.007(5) -0.010(6) -0.019(6)
C24 0.055(6) 0.071(8) 0.041(5) -0.009(5) -0.002(5) 0.003(6)
C25 0.075(8) 0.048(6) 0.057(6) 0.003(6) -0.012(6) 0.008(6)
C26 0.055(7) 0.049(6) 0.048(6) 0.007(5) 0.006(5) -0.002(5)
O1B 0.061(4) 0.048(4) 0.059(4) -0.003(4) 0.006(4) -0.007(4)
O2B 0.074(5) 0.056(5) 0.074(5) -0.001(4) -0.012(4) -0.016(4)
N2B 0.038(4) 0.054(5) 0.047(5) 0.013(4) 0.009(4) 0.009(4)
N5B 0.065(6) 0.046(5) 0.070(6) 0.031(5) 0.027(5) 0.041(5)
C1B 0.051(6) 0.101(9) 0.041(6) 0.006(6) 0.000(5) -0.036(6)
C3B 0.058(7) 0.053(7) 0.058(6) 0.002(6) 0.021(6) 0.015(6)
C3BA 0.069(8) 0.035(6) 0.065(7) 0.000(5) 0.021(6) 0.002(6)
C4B 0.080(9) 0.037(6) 0.053(6) -0.009(5) 0.011(6) -0.016(6)
C6B 0.086(9) 0.091(10) 0.054(7) 0.010(7) -0.019(7) -0.042(8)
C7B 0.054(6) 0.032(5) 0.051(6) -0.005(4) -0.009(5) 0.009(5)
C7BA 0.080(9) 0.064(8) 0.115(12) 0.012(8) -0.052(9) 0.003(7)
C11B 0.058(7) 0.098(9) 0.038(5) 0.020(6) 0.007(5) -0.022(7)
C12B 0.057(7) 0.101(10) 0.028(5) 0.021(6) 0.004(5) -0.024(7)
C13B 0.046(5) 0.047(6) 0.025(4) 0.010(4) 0.010(4) -0.016(5)
C14B 0.046(5) 0.047(5) 0.032(5) 0.006(4) 0.006(4) -0.002(5)
C15B 0.067(7) 0.037(5) 0.049(6) 0.007(5) 0.019(5) -0.013(5)
C16B 0.051(6) 0.072(8) 0.040(5) 0.006(5) 0.005(5) -0.020(6)
C17B 0.063(7) 0.085(9) 0.051(7) 0.018(7) -0.011(6) -0.002(7)
C18B 0.070(7) 0.057(6) 0.035(5) 0.010(5) 0.012(5) -0.001(6)
C21B 0.034(5) 0.044(5) 0.027(4) 0.008(4) 0.014(4) 0.002(4)
C22B 0.062(7) 0.046(6) 0.065(7) -0.013(6) -0.004(6) 0.015(5)
C23B 0.093(10) 0.045(7) 0.077(8) -0.006(6) -0.020(8) -0.002(7)
C24B 0.040(6) 0.053(6) 0.071(7) 0.002(6) -0.016(5) -0.007(5)
C25B 0.056(7) 0.062(7) 0.050(6) -0.004(5) -0.012(5) 0.017(6)
C26B 0.061(7) 0.054(6) 0.053(6) -0.017(5) -0.012(5) 0.009(5)

loop_
_atom_type_symbol
_atom_type_description
_atom_type_scat_dispersion_real
_atom_type_scat_dispersion_imag
_atom_type_scat_source
C C 0.0033 0.0016 'International Tables Vol C Tables 4.2.6.8 and 6.1.1.4'
H H 0.0000 0.0000 'International Tables Vol C Tables 4.2.6.8 and 6.1.1.4'
N N 0.0061 0.0033 'International Tables Vol C Tables 4.2.6.8 and 6.1.1.4'
O O 0.0106 0.0060 'International Tables Vol C Tables 4.2.6.8 and 6.1.1.4'

loop_
_geom_angle_atom_site_label_1
_geom_angle_atom_site_label_2
_geom_angle_atom_site_label_3
_geom_angle
_geom_angle_site_symmetry_1
_geom_angle_site_symmetry_3
_geom_angle_publ_flag
C3 N2 C21 128.0(12) . . ?
C3 N2 C1 107.5(11) . . ?
C21 N2 C1 123.8(10) . . ?
C6 N5 C4 115.4(9) . . ?
C6 N5 H5A 122.3 . . ?
C4 N5 H5A 122.3 . . ?
N2 C1 C7A 102.3(11) . . ?
N2 C1 H1A 111.3 . . ?
C7A C1 H1A 111.3 . . ?
N2 C1 H1B 111.3 . . ?
C7A C1 H1B 111.3 . . ?
H1A C1 H1B 109.2 . . ?
O2 C3 N2 120.8(14) . . ?
O2 C3 C3A 123.0(13) . . ?
N2 C3 C3A 116.2(11) . . ?
C4 C3A C7A 126.6(13) . . ?
C4 C3A C3 132.3(14) . . ?
C7A C3A C3 100.9(13) . . ?
C3A C4 N5 122.8(11) . . ?
C3A C4 H4A 118.6 . . ?
N5 C4 H4A 118.6 . . ?
C11 C6 N5 120.5(12) . . ?
C11 C6 C7 122.8(11) . . ?
N5 C6 C7 114.8(9) . . ?
C7A C7 C6 113.8(9) . . ?
C7A C7 H7A 108.8 . . ?
C6 C7 H7A 108.8 . . ?
C7A C7 H7B 108.8 . . ?
C6 C7 H7B 108.8 . . ?
H7A C7 H7B 107.7 . . ?
C3A C7A C7 113.9(13) . . ?
C3A C7A C1 110.1(13) . . ?
C7 C7A C1 120.1(10) . . ?
C3A C7A H7AA 103.5 . . ?
C7 C7A H7AA 103.5 . . ?
C1 C7A H7AA 103.5 . . ?
C6 C11 C12 113.8(12) . . ?
C6 C11 H11A 123.1 . . ?
C12 C11 H11A 123.1 . . ?
O1 C12 C13 117.7(10) . . ?
O1 C12 C11 125.9(10) . . ?
C13 C12 C11 116.5(9) . . ?
C18 C13 C14 118.8(9) . . ?
C18 C13 C12 117.7(9) . . ?
C14 C13 C12 123.4(9) . . ?
C15 C14 C13 118.8(10) . . ?
C15 C14 H14A 120.6 . . ?
C13 C14 H14A 120.6 . . ?
C16 C15 C14 119.8(11) . . ?
C16 C15 H15A 120.1 . . ?
C14 C15 H15A 120.1 . . ?
C17 C16 C15 121.2(11) . . ?
C17 C16 H16A 119.4 . . ?
C15 C16 H16A 119.4 . . ?
C16 C17 C18 119.7(11) . . ?
C16 C17 H17A 120.1 . . ?
C18 C17 H17A 120.1 . . ?
C13 C18 C17 121.6(10) . . ?
C13 C18 H18A 119.2 . . ?
C17 C18 H18A 119.2 . . ?
C22 C21 C26 119.4(9) . . ?
C22 C21 N2 124.2(10) . . ?
C26 C21 N2 116.3(9) . . ?
C21 C22 C23 121.1(10) . . ?
C21 C22 H22A 119.4 . . ?
C23 C22 H22A 119.4 . . ?
C24 C23 C22 120.0(10) . . ?
C24 C23 H23A 120.0 . . ?
C22 C23 H23A 120.0 . . ?
C25 C24 C23 117.9(11) . . ?
C25 C24 H24A 121.0 . . ?
C23 C24 H24A 121.0 . . ?
C24 C25 C26 122.3(11) . . ?
C24 C25 H25A 118.8 . . ?
C26 C25 H25A 118.8 . . ?
C25 C26 C21 119.0(10) . . ?
C25 C26 H26A 120.5 . . ?
C21 C26 H26A 120.5 . . ?
C3B N2B C21B 128.7(9) . . ?
C3B N2B C1B 109.0(9) . . ?
C21B N2B C1B 122.0(8) . . ?
C6B N5B C4B 118.8(10) . . ?
C6B N5B H5BA 120.6 . . ?
C4B N5B H5BA 120.6 . . ?
N2B C1B C7BA 106.4(11) . . ?
N2B C1B H1BA 110.5 . . ?
C7BA C1B H1BA 110.5 . . ?
N2B C1B H1BB 110.5 . . ?
C7BA C1B H1BB 110.5 . . ?
H1BA C1B H1BB 108.6 . . ?
O2B C3B N2B 123.3(11) . . ?
O2B C3B C3BA 125.8(10) . . ?
N2B C3B C3BA 110.8(8) . . ?
C4B C3BA C7BA 125.0(13) . . ?
C4B C3BA C3B 129.9(11) . . ?
C7BA C3BA C3B 104.6(10) . . ?
C3BA C4B N5B 122.8(11) . . ?
C3BA C4B H4BA 118.6 . . ?
N5B C4B H4BA 118.6 . . ?
N5B C6B C11B 122.6(14) . . ?
N5B C6B C7B 117.6(10) . . ?
C11B C6B C7B 118.8(12) . . ?
C7BA C7B C6B 109.8(9) . . ?
C7BA C7B H7BA 109.7 . . ?
C6B C7B H7BA 109.7 . . ?
C7BA C7B H7BB 109.7 . . ?
C6B C7B H7BB 109.7 . . ?
H7BA C7B H7BB 108.2 . . ?
C3BA C7BA C7B 117.4(12) . . ?
C3BA C7BA C1B 107.9(12) . . ?
C7B C7BA C1B 121.3(11) . . ?
C3BA C7BA H7BC 102.4 . . ?
C7B C7BA H7BC 102.4 . . ?
C1B C7BA H7BC 102.3 . . ?
C6B C11B C12B 116.1(12) . . ?
C6B C11B H11B 122.0 . . ?
C12B C11B H11B 122.0 . . ?
O1B C12B C11B 128.3(11) . . ?
O1B C12B C13B 120.1(10) . . ?
C11B C12B C13B 111.6(9) . . ?
C14B C13B C18B 116.7(9) . . ?
C14B C13B C12B 130.0(9) . . ?
C18B C13B C12B 113.3(9) . . ?
C15B C14B C13B 122.1(9) . . ?
C15B C14B H14B 119.0 . . ?
C13B C14B H14B 119.0 . . ?
C14B C15B C16B 119.2(10) . . ?
C14B C15B H15B 120.4 . . ?
C16B C15B H15B 120.4 . . ?
C17B C16B C15B 120.1(11) . . ?
C17B C16B H16B 120.0 . . ?
C15B C16B H16B 120.0 . . ?
C16B C17B C18B 121.1(12) . . ?
C16B C17B H17B 119.4 . . ?
C18B C17B H17B 119.4 . . ?
C17B C18B C13B 120.8(11) . . ?
C17B C18B H18B 119.6 . . ?
C13B C18B H18B 119.6 . . ?
C26B C21B C22B 118.6(9) . . ?
C26B C21B N2B 117.7(8) . . ?
C22B C21B N2B 123.7(8) . . ?
C23B C22B C21B 119.1(10) . . ?
C23B C22B H22B 120.4 . . ?
C21B C22B H22B 120.4 . . ?
C22B C23B C24B 123.2(11) . . ?
C22B C23B H23B 118.4 . . ?
C24B C23B H23B 118.4 . . ?
C23B C24B C25B 118.2(10) . . ?
C23B C24B H24B 120.9 . . ?
C25B C24B H24B 120.9 . . ?
C24B C25B C26B 118.7(10) . . ?
C24B C25B H25B 120.7 . . ?
C26B C25B H25B 120.7 . . ?
C21B C26B C25B 122.2(10) . . ?
C21B C26B H26B 118.9 . . ?
C25B C26B H26B 118.9 . . ?

loop_
_geom_bond_atom_site_label_1
_geom_bond_atom_site_label_2
_geom_bond_distance
_geom_bond_site_symmetry_2
_geom_bond_publ_flag
O1 C12 1.278(7) . ?
O2 C3 1.208(7) . ?
N2 C3 1.247(16) . ?
N2 C21 1.446(14) . ?
N2 C1 1.492(18) . ?
N5 C6 1.429(15) . ?
N5 C4 1.479(17) . ?
N5 H5A 0.8800 . ?
C1 C7A 1.541(18) . ?
C1 H1A 0.9900 . ?
C1 H1B 0.9900 . ?
C3 C3A 1.542(19) . ?
C3A C4 1.129(17) . ?
C3A C7A 1.36(2) . ?
C4 H4A 0.9500 . ?
C6 C11 1.408(15) . ?
C6 C7 1.460(15) . ?
C7 C7A 1.443(15) . ?
C7 H7A 0.9900 . ?
C7 H7B 0.9900 . ?
C7A H7AA 1.0000 . ?
C11 C12 1.494(18) . ?
C11 H11A 0.9500 . ?
C12 C13 1.472(13) . ?
C13 C18 1.359(14) . ?
C13 C14 1.420(14) . ?
C14 C15 1.406(14) . ?
C14 H14A 0.9500 . ?
C15 C16 1.401(16) . ?
C15 H15A 0.9500 . ?
C16 C17 1.325(18) . ?
C16 H16A 0.9500 . ?
C17 C18 1.417(17) . ?
C17 H17A 0.9500 . ?
C18 H18A 0.9500 . ?
C21 C22 1.346(15) . ?
C21 C26 1.394(14) . ?
C22 C23 1.395(17) . ?
C22 H22A 0.9500 . ?
C23 C24 1.395(16) . ?
C23 H23A 0.9500 . ?
C24 C25 1.358(16) . ?
C24 H24A 0.9500 . ?
C25 C26 1.385(15) . ?
C25 H25A 0.9500 . ?
C26 H26A 0.9500 . ?
O1B C12B 1.261(7) . ?
O2B C3B 1.209(7) . ?
N2B C3B 1.318(12) . ?
N2B C21B 1.447(12) . ?
N2B C1B 1.452(14) . ?
N5B C6B 1.368(17) . ?
N5B C4B 1.411(16) . ?
N5B H5BA 0.8800 . ?
C1B C7BA 1.492(17) . ?
C1B H1BA 0.9900 . ?
C1B H1BB 0.9900 . ?
C3B C3BA 1.529(17) . ?
C3BA C4B 1.160(16) . ?
C3BA C7BA 1.398(18) . ?
C4B H4BA 0.9500 . ?
C6B C11B 1.443(16) . ?
C6B C7B 1.529(18) . ?
C7B C7BA 1.435(16) . ?
C7B H7BA 0.9900 . ?
C7B H7BB 0.9900 . ?
C7BA H7BC 1.0000 . ?
C11B C12B 1.472(16) . ?
C11B H11B 0.9500 . ?
C12B C13B 1.526(14) . ?
C13B C14B 1.381(14) . ?
C13B C18B 1.411(15) . ?
C14B C15B 1.376(14) . ?
C14B H14B 0.9500 . ?
C15B C16B 1.403(16) . ?
C15B H15B 0.9500 . ?
C16B C17B 1.330(17) . ?
C16B H16B 0.9500 . ?
C17B C18B 1.383(16) . ?
C17B H17B 0.9500 . ?
C18B H18B 0.9500 . ?
C21B C26B 1.370(14) . ?
C21B C22B 1.390(14) . ?
C22B C23B 1.372(18) . ?
C22B H22B 0.9500 . ?
C23B C24B 1.367(16) . ?
C23B H23B 0.9500 . ?
C24B C25B 1.396(15) . ?
C24B H24B 0.9500 . ?
C25B C26B 1.397(15) . ?
C25B H25B 0.9500 . ?
C26B H26B 0.9500 . ?

loop_
_geom_hbond_atom_site_label_D
_geom_hbond_atom_site_label_H
_geom_hbond_atom_site_label_A
_geom_hbond_distance_DH
_geom_hbond_distance_HA
_geom_hbond_distance_DA
_geom_hbond_angle_DHA
_geom_hbond_site_symmetry_A
_geom_hbond_publ_flag
N5 H5A O1 0.88 1.76 2.437(15) 132.0 . yes
C4 H4A O1B 0.95 2.38 3.317(13) 168.0 3_575 yes
C22 H22A O2 0.95 2.20 2.758(15) 116.4 . yes
N5B H5BA O1B 0.88 1.96 2.632(13) 132.2 . yes
C1B H1BA O2B 0.99 2.42 3.340(15) 154.7 1_545 yes
C4B H4BA O2 0.95 2.49 3.087(16) 121.1 3_475 yes
C22B H22B O2B 0.95 2.26 2.859(15) 120.1 . yes

loop_
_geom_torsion_atom_site_label_1
_geom_torsion_atom_site_label_2
_geom_torsion_atom_site_label_3
_geom_torsion_atom_site_label_4
_geom_torsion
_geom_torsion_site_symmetry_1
_geom_torsion_site_symmetry_2
_geom_torsion_site_symmetry_3
_geom_torsion_site_symmetry_4
_geom_torsion_publ_flag
C3 N2 C1 C7A -13.8(14) . . . . ?
C21 N2 C1 C7A 175.1(10) . . . . ?
C21 N2 C3 O2 -1(2) . . . . ?
C1 N2 C3 O2 -171.8(12) . . . . ?
C21 N2 C3 C3A 176.6(9) . . . . ?
C1 N2 C3 C3A 6.0(15) . . . . ?
O2 C3 C3A C4 9(2) . . . . ?
N2 C3 C3A C4 -168.6(15) . . . . ?
O2 C3 C3A C7A -176.7(13) . . . . ?
N2 C3 C3A C7A 5.7(15) . . . . ?
C7A C3A C4 N5 5(2) . . . . ?
C3 C3A C4 N5 178.4(11) . . . . ?
C6 N5 C4 C3A -12.7(16) . . . . ?
C4 N5 C6 C11 -173.0(10) . . . . ?
C4 N5 C6 C7 -8.1(14) . . . . ?
C11 C6 C7 C7A -162.3(13) . . . . ?
N5 C6 C7 C7A 33.2(16) . . . . ?
C4 C3A C7A C7 22(2) . . . . ?
C3 C3A C7A C7 -152.5(11) . . . . ?
C4 C3A C7A C1 160.4(13) . . . . ?
C3 C3A C7A C1 -14.4(14) . . . . ?
C6 C7 C7A C3A -40.6(17) . . . . ?
C6 C7 C7A C1 -174.2(13) . . . . ?
N2 C1 C7A C3A 18.2(14) . . . . ?
N2 C1 C7A C7 153.3(14) . . . . ?
N5 C6 C11 C12 -6.5(15) . . . . ?
C7 C6 C11 C12 -170.2(10) . . . . ?
C6 C11 C12 O1 1.7(14) . . . . ?
C6 C11 C12 C13 -179.0(9) . . . . ?
O1 C12 C13 C18 2.9(12) . . . . ?
C11 C12 C13 C18 -176.5(9) . . . . ?
O1 C12 C13 C14 -177.3(9) . . . . ?
C11 C12 C13 C14 3.3(12) . . . . ?
C18 C13 C14 C15 0.3(14) . . . . ?
C12 C13 C14 C15 -179.5(9) . . . . ?
C13 C14 C15 C16 -0.9(16) . . . . ?
C14 C15 C16 C17 1.3(18) . . . . ?
C15 C16 C17 C18 -1(2) . . . . ?
C14 C13 C18 C17 -0.1(15) . . . . ?
C12 C13 C18 C17 179.7(10) . . . . ?
C16 C17 C18 C13 0.5(18) . . . . ?
C3 N2 C21 C22 17.0(16) . . . . ?
C1 N2 C21 C22 -173.8(10) . . . . ?
C3 N2 C21 C26 -165.3(12) . . . . ?
C1 N2 C21 C26 3.9(13) . . . . ?
C26 C21 C22 C23 3.5(16) . . . . ?
N2 C21 C22 C23 -178.8(10) . . . . ?
C21 C22 C23 C24 -1.5(17) . . . . ?
C22 C23 C24 C25 1.0(16) . . . . ?
C23 C24 C25 C26 -2.6(17) . . . . ?
C24 C25 C26 C21 4.7(17) . . . . ?
C22 C21 C26 C25 -5.0(14) . . . . ?
N2 C21 C26 C25 177.1(9) . . . . ?
C3B N2B C1B C7BA 7.0(12) . . . . ?
C21B N2B C1B C7BA -178.1(10) . . . . ?
C21B N2B C3B O2B 3.2(17) . . . . ?
C1B N2B C3B O2B 177.7(10) . . . . ?
C21B N2B C3B C3BA -174.7(8) . . . . ?
C1B N2B C3B C3BA -0.3(11) . . . . ?
O2B C3B C3BA C4B -13(2) . . . . ?
N2B C3B C3BA C4B 164.8(13) . . . . ?
O2B C3B C3BA C7BA 175.2(12) . . . . ?
N2B C3B C3BA C7BA -6.9(13) . . . . ?
C7BA C3BA C4B N5B -2(2) . . . . ?
C3B C3BA C4B N5B -172.6(10) . . . . ?
C6B N5B C4B C3BA 7.0(17) . . . . ?
C4B N5B C6B C11B 178.3(10) . . . . ?
C4B N5B C6B C7B 10.0(15) . . . . ?
N5B C6B C7B C7BA -28.5(16) . . . . ?
C11B C6B C7B C7BA 162.7(12) . . . . ?
C4B C3BA C7BA C7B -20(2) . . . . ?
C3B C3BA C7BA C7B 152.3(12) . . . . ?
C4B C3BA C7BA C1B -161.4(13) . . . . ?
C3B C3BA C7BA C1B 10.9(15) . . . . ?
C6B C7B C7BA C3BA 32.9(18) . . . . ?
C6B C7B C7BA C1B 168.9(13) . . . . ?
N2B C1B C7BA C3BA -11.4(15) . . . . ?
N2B C1B C7BA C7B -151.0(13) . . . . ?
N5B C6B C11B C12B 3.1(15) . . . . ?
C7B C6B C11B C12B 171.3(10) . . . . ?
C6B C11B C12B O1B -3.3(15) . . . . ?
C6B C11B C12B C13B 177.8(9) . . . . ?
O1B C12B C13B C14B -173.6(9) . . . . ?
C11B C12B C13B C14B 5.4(13) . . . . ?
O1B C12B C13B C18B 5.1(12) . . . . ?
C11B C12B C13B C18B -175.9(8) . . . . ?
C18B C13B C14B C15B 1.0(13) . . . . ?
C12B C13B C14B C15B 179.7(9) . . . . ?
C13B C14B C15B C16B -1.5(14) . . . . ?
C14B C15B C16B C17B 1.0(15) . . . . ?
C15B C16B C17B C18B 0.0(17) . . . . ?
C16B C17B C18B C13B -0.5(16) . . . . ?
C14B C13B C18B C17B 0.0(13) . . . . ?
C12B C13B C18B C17B -178.9(9) . . . . ?
C3B N2B C21B C26B 177.6(10) . . . . ?
C1B N2B C21B C26B 3.7(12) . . . . ?
C3B N2B C21B C22B -3.3(15) . . . . ?
C1B N2B C21B C22B -177.1(9) . . . . ?
C26B C21B C22B C23B 1.4(16) . . . . ?
N2B C21B C22B C23B -177.8(10) . . . . ?
C21B C22B C23B C24B -1(2) . . . . ?
C22B C23B C24B C25B -2(2) . . . . ?
C23B C24B C25B C26B 4.0(18) . . . . ?
C22B C21B C26B C25B 1.3(16) . . . . ?
N2B C21B C26B C25B -179.5(10) . . . . ?
C24B C25B C26B C21B -4.0(18) . . . . ?
